data_4126741
loop_
_publ_author_name
'Nicoud, Sarah'
'Huv\'e, Marielle'
'Hernandez, Olivier'
'Pautrat, Alain'
'Duttine, Mathieu'
'Wattiaux, Alain'
'Colin, Claire'
'Kabbour, Houria'
'Mentr\'e, Olivier'

_publ_section_title
;
 Comprehensive Study of Oxygen Storage in YbFe2O4+x (x &#x2264; 0.5):
 Unprecedented Coexistence of FeOn Polyhedra in One Single Phase.
;
_journal_name_full 'Journal of the American Chemical Society'
_journal_paper_doi 10.1021/jacs.7b06409
_journal_year 2017
_chemical_formula_sum 'Fe2 O4.846 Yb'
_chemical_formula_weight 362.3
_chemical_name_systematic ' ?'
_space_group_IT_number 2
_space_group_ssg_name P-1(\a\b\g)0
_symmetry_cell_setting triclinic
_symmetry_space_group_name_Hall '-P 1'
_symmetry_space_group_name_H-M 'P -1'
_cell_angle_alpha 90
_cell_angle_beta 90
_cell_angle_gamma 120
_cell_formula_units_Z 1
_cell_length_a 3.4659
_cell_length_b 3.4659
_cell_length_c 8.3694
_cell_measurement_temperature 293
_cell_modulation_dimension 1
_cell_volume 87.068
_diffrn_ambient_temperature 293
_diffrn_radiation_probe neutron
_diffrn_radiation_wavelength 1.28
_exptl_absorpt_coefficient_mu 0.033
_exptl_crystal_density_diffrn 6.909
_exptl_crystal_F_000 161
_pd_instr_location ' ?'
_pd_meas_2theta_range_inc 0.1
_pd_meas_2theta_range_max 128.670
_pd_meas_2theta_range_min 0.770
_pd_meas_number_of_points 1280
_pd_proc_2theta_range_inc 0.1
_pd_proc_2theta_range_max 125.07
_pd_proc_2theta_range_min 0.77
_pd_proc_ls_background_function 'Manual background'
_pd_proc_ls_pref_orient_corr none
_pd_proc_ls_profile_function Pseudo-Voigt
_pd_proc_ls_prof_R_factor 0.0349
_pd_proc_ls_prof_wR_expected 0.0045
_pd_proc_ls_prof_wR_factor 0.0468
_refine_diff_density_max 1.13
_refine_diff_density_min -1.04
_refine_ls_goodness_of_fit_all 10.53
_refine_ls_number_constraints 3
_refine_ls_number_parameters 44
_refine_ls_number_restraints 0
_refine_ls_R_factor_all 0.0390
_refine_ls_R_factor_gt 0.0387
_refine_ls_shift/su_max 0.0187
_refine_ls_shift/su_mean 0.0060
_refine_ls_weighting_scheme sigma
_refine_ls_wR_factor_all 0.0559
_refine_ls_wR_factor_gt 0.0558
_cod_data_source_file ja7b06409_si_003.cif
_cod_data_source_block I
_cod_original_cell_volume 87.06789
_cod_original_formula_sum 'Fe2 O4.846 Yb1'
_cod_database_code 4126741

loop_
_space_group_symop_id
_space_group_symop_operation_xyz
1 x,y,z
2 -x,-y,-z

loop_
_space_group_symop_ssg_id
_space_group_symop_ssg_operation_algebraic
1 x1,x2,x3,x4
2 -x1,-x2,-x3,-x4

loop_
_atom_site_label
_atom_site_type_symbol
_atom_site_fract_x
_atom_site_fract_y
_atom_site_fract_z
_atom_site_adp_type
_atom_site_U_iso_or_equiv
_atom_site_site_symmetry_multiplicity
_atom_site_occupancy
_atom_site_calc_flag
Yb1 Yb 0 0 0 Uani 0.048(3) 1 1 d
Fe1 Fe 0.666667 0.333334 0.3446(10) Uiso 0.0229(16) 2 1 d
Oap O 0.666667 0.333334 0.1202(12) Uiso 0.0017(6) 2 1 d
O2a O 0.333334 0.666667 0.4086(13) Uiso 0.0017(6) 2 0.706(19) d
Oint O 0 0 0.3395(17) Uiso 0.0017(6) 2 0.717(16) d

loop_
_atom_site_aniso_label
_atom_site_aniso_type_symbol
_atom_site_aniso_U_11
_atom_site_aniso_U_22
_atom_site_aniso_U_33
_atom_site_aniso_U_12
_atom_site_aniso_U_13
_atom_site_aniso_U_23
Yb1 Yb 0.0145(17) 0.0145(17) 0.114(7) 0.0073(9) 0 0

loop_
_atom_site_displace_Fourier_atom_site_label
_atom_site_displace_Fourier_axis
_atom_site_displace_Fourier_wave_vector_seq_id
_atom_site_displace_Fourier_param_cos
_atom_site_displace_Fourier_param_sin
Yb1 x 1 0 0.011(6)
Yb1 y 1 0 -0.004(5)
Yb1 z 1 0 0.015(3)
Fe1 x 1 -0.019(6) 0.005(5)
Fe1 y 1 -0.009(5) 0.037(4)
Fe1 z 1 0.0036(15) -0.0187(15)
Oap x 1 0.014(7) 0.035(7)
Oap y 1 -0.167(6) -0.070(8)
Oap z 1 -0.014(2) -0.034(2)

loop_
_atom_site_Fourier_wave_vector_seq_id
_jana_atom_site_fourier_wave_vector_q1_coeff
1 1

loop_
_atom_site_occ_special_func_atom_site_label
_atom_site_occ_special_func_crenel_c
_atom_site_occ_special_func_crenel_w
O2a 0.616(9) 0.706(19)
Oint 0.111(9) 0.717(16)

loop_
_atom_type_symbol
_atom_type_scat_length_neutron
_atom_type_scat_source
Yb 12.430 International_Tables_Vol_C
Fe 9.450 International_Tables_Vol_C
O 5.803 International_Tables_Vol_C

loop_
_cell_wave_vector_seq_id
_cell_wave_vector_x
_cell_wave_vector_y
_cell_wave_vector_z
1 0.278433 -0.020035 0.359794

loop_
_geom_bond_atom_site_label_1
_geom_bond_atom_site_label_2
_geom_bond_site_ssg_symmetry_2
_geom_bond_distance_av
_geom_bond_distance_min
_geom_bond_distance_max
Yb1 Oap 1_4455 2.32(2) 1.90(3) 2.66(3)
Yb1 Oap 1_4555 2.22(3) 1.59(4) 2.92(4)
Yb1 Oap . 2.30(2) 2.18(3) 2.40(3)
Yb1 Oap 2_5555 2.30(2) 2.18(3) 2.40(3)
Yb1 Oap 2_6555 2.22(3) 1.59(4) 2.92(4)
Yb1 Oap 2_6655 2.32(2) 1.90(3) 2.66(3)
Yb1 Oint . 2.80(3) 2.46(4) 3.33(4)
Yb1 Oint 2_5555 2.80(3) 2.46(4) 3.33(4)
Fe1 Oap . 1.97(3) 1.79(3) 2.15(3)
Fe1 O2a 1_5455 2.03(3) 1.70(3) 2.38(3)
Fe1 O2a . 2.11(4) 1.89(4) 2.24(4)
Fe1 O2a 1_6555 2.10(3) 1.77(3) 2.29(3)
Fe1 O2a 2_6665 2.16(3) 1.97(3) 2.25(3)
Fe1 Oint . 2.08(3) 1.61(3) 2.27(3)
Fe1 Oint 1_6555 2.05(4) 1.90(4) 2.27(4)
Fe1 Oint 1_6655 2.04(3) 1.65(3) 2.68(3)

loop_
_jana_atom_site_displace_legendre_atom_site_label
_jana_atom_site_displace_legendre_axis
_jana_atom_site_displace_legendre_param_order
_jana_atom_site_displace_legendre_param_coeff
O2a x 1 -0.040(9)
O2a y 1 -0.010(9)
O2a z 1 0.020(3)
O2a x 2 0.074(8)
O2a y 2 0.096(7)
O2a z 2 0.008(3)
Oint x 1 -0.086(7)
Oint y 1 -0.072(9)
Oint z 1 0.001(4)
Oint x 2 -0.055(8)
Oint y 2 -0.114(7)
Oint z 2 -0.049(2)
